data_7060609
loop_
_publ_author_name
'Dutta, Pradip'
'Kumari, Smita'
'Paulraj, Justin'
'Sharma, Rupali'
'Vijaykumar, Gonela'
'Sankar Das, Hari'
'P, Sreejyothi'
'Sil, Swagata'
'Mandal, Swadhin K.'
'Sengupta, Aniruddha'
'Sarkar, Arindam'

_publ_section_title
;
 Phenalenyl based platinum anticancer compounds with superior efficacy:
 design, synthesis, characterization, and interaction with nuclear DNA
;
_journal_issue 23
_journal_name_full 'New Journal of Chemistry'
_journal_page_first 10524
_journal_page_last 10533
_journal_paper_doi 10.1039/D0NJ06229D
_journal_volume 45
_journal_year 2021
_chemical_absolute_configuration ad
_chemical_formula_moiety 'C15 H13 Cl O3 Pt S, 0.5(C H Cl3)'
_chemical_formula_sum 'C15.5 H13.5 Cl2.5 O3 Pt S'
_chemical_formula_weight 563.54
_space_group_crystal_system orthorhombic
_space_group_IT_number 19
_space_group_name_Hall 'P 2ac 2ab'
_space_group_name_H-M_alt 'P 21 21 21'
_atom_sites_solution_hydrogens geom
_atom_sites_solution_primary iterative
_atom_sites_solution_secondary difmap
_audit_creation_date 2020-11-29
_audit_creation_method
;
Olex2 1.2
(compiled 2018.05.29 svn.r3508 for OlexSys, GUI svn.r5506)
;
_audit_update_record
;
2020-12-12 deposited with the CCDC.	2021-04-12 downloaded from the CCDC.
;
_cell_angle_alpha 90.00
_cell_angle_beta 90.00
_cell_angle_gamma 90.00
_cell_formula_units_Z 8
_cell_length_a 13.4285(7)
_cell_length_b 15.7599(9)
_cell_length_c 16.4621(9)
_cell_measurement_reflns_used 4334
_cell_measurement_temperature 293(2)
_cell_measurement_theta_max 24.9960
_cell_measurement_theta_min 2.3560
_cell_volume 3483.9(3)
_computing_molecular_graphics 'Olex2 (Dolomanov et al., 2009)'
_computing_publication_material 'Olex2 (Dolomanov et al., 2009)'
_computing_structure_refinement 'ShelXL (Sheldrick, 2015)'
_computing_structure_solution
;
Superflip (Palatinus & Chapuis, 2007;Palatinus & van der Lee, 2008;
Palatinus et al., 2012)
;
_diffrn_ambient_temperature 293(2)
_diffrn_measured_fraction_theta_full 0.999
_diffrn_measured_fraction_theta_max 0.999
_diffrn_measurement_device_type 'Bruker D8 Venture diffractometer'
_diffrn_radiation_monochromator graphite
_diffrn_radiation_type MoK\a
_diffrn_radiation_wavelength 0.71073
_diffrn_reflns_av_R_equivalents 0.0536
_diffrn_reflns_av_unetI/netI 0.0612
_diffrn_reflns_limit_h_max 16
_diffrn_reflns_limit_h_min -15
_diffrn_reflns_limit_k_max 19
_diffrn_reflns_limit_k_min -19
_diffrn_reflns_limit_l_max 19
_diffrn_reflns_limit_l_min -20
_diffrn_reflns_number 22167
_diffrn_reflns_theta_full 26.37
_diffrn_reflns_theta_max 26.37
_diffrn_reflns_theta_min 2.35
_diffrn_source 'fine-focus sealed tube'
_exptl_absorpt_coefficient_mu 8.568
_exptl_absorpt_correction_T_max 1.00000
_exptl_absorpt_correction_T_min 0.51186
_exptl_absorpt_correction_type multi-scan
_exptl_absorpt_process_details
;
CrysAlisPro, Agilent Technologies,
Version 1.171.37.33c (release 11-04-2014 CrysAlis171 .NET)
(compiled Apr 11 2014,15:12:41)
Empirical absorption correction using spherical harmonics,
 implemented in SCALE3 ABSPACK scaling algorithm.
;
_exptl_crystal_colour 'clear dark brown'
_exptl_crystal_colour_lustre clear
_exptl_crystal_colour_modifier dark
_exptl_crystal_colour_primary brown
_exptl_crystal_density_diffrn 2.149
_exptl_crystal_density_method 'not measured'
_exptl_crystal_description block
_exptl_crystal_F_000 2136
_exptl_crystal_size_max 0.6
_exptl_crystal_size_mid 0.4
_exptl_crystal_size_min 0.2
_refine_diff_density_max 0.636
_refine_diff_density_min -1.400
_refine_diff_density_rms 0.240
_refine_ls_abs_structure_details 'Flack H D (1983), Acta Cryst. A39, 876-881'
_refine_ls_abs_structure_Flack -0.007(5)
_refine_ls_extinction_method none
_refine_ls_goodness_of_fit_ref 1.069
_refine_ls_hydrogen_treatment constr
_refine_ls_matrix_type full
_refine_ls_number_parameters 419
_refine_ls_number_reflns 7112
_refine_ls_number_restraints 0
_refine_ls_restrained_S_all 1.069
_refine_ls_R_factor_all 0.0690
_refine_ls_R_factor_gt 0.0408
_refine_ls_shift/su_max 0.001
_refine_ls_shift/su_mean 0.000
_refine_ls_structure_factor_coef Fsqd
_refine_ls_weighting_details 'calc w=1/[\s^2^(Fo^2^)+(0.0366P)^2^+0.0000P] where P=(Fo^2^+2Fc^2^)/3'
_refine_ls_weighting_scheme calc
_refine_ls_wR_factor_gt 0.0799
_refine_ls_wR_factor_ref 0.0897
_reflns_number_gt 5339
_reflns_number_total 7112
_reflns_threshold_expression >2sigma(I)
_cod_data_source_file d0nj06229d2.cif
_cod_data_source_block sample2
_cod_depositor_comments
;
          Adding full bibliography for 7060609.cif.

2024-09-02
Z value and formula fixed to values more according to usual
chemical conventions.                 miguel
;
_cod_original_formula_sum 'C31 H27 Cl5 O6 Pt2 S2'
_cod_original_formula_weight 1127.08
_cod_original_formula_moiety '2(C15 H13 Cl O3 Pt S), C H Cl3'
_cod_original_formula_units_Z 4
_cod_database_code 7060609
_olex2_refinement_description
;
1. Fixed Uiso
 At 1.2 times of:
  All C(H) groups
 At 1.5 times of:
  All C(H,H,H) groups
2.a Ternary CH refined with riding coordinates:
 C16(H16)
2.b Aromatic/amide H refined with riding coordinates:
 C10A(H10A), C9A(H9A), C3A(H3A), C2B(H2B), C2A(H2A), C9B(H9B), C10B(H10B),
 C5A(H5A), C3B(H3B), C6B(H6B), C5B(H5B), C7A(H7A), C7B(H7B), C6A(H6A)
2.c Idealised Me refined as rotating group:
 C14A(H14A,H14B,H14C), C15A(H15A,H15B,H15C), C15B(H15D,H15E,H15F), C14B(H14D,
 H14E,H14F)
;
_olex2_submission_special_instructions 'No special instructions were received'

loop_
_space_group_symop_id
_space_group_symop_operation_xyz
1 'x, y, z'
2 '-x+1/2, -y, z+1/2'
3 'x+1/2, -y+1/2, -z'
4 '-x, y+1/2, -z+1/2'

loop_
_atom_site_label
_atom_site_type_symbol
_atom_site_fract_x
_atom_site_fract_y
_atom_site_fract_z
_atom_site_U_iso_or_equiv
_atom_site_adp_type
_atom_site_occupancy
_atom_site_calc_flag
_atom_site_disorder_assembly
_atom_site_disorder_group
_atom_site_refinement_flags_posn
Pt1A Pt 0.50199(3) 0.12645(2) 0.32589(2) 0.05732(12) Uani 1 d . . .
Pt1B Pt 0.23478(3) 0.09961(2) 0.29537(2) 0.05736(12) Uani 1 d . . .
S1A S 0.5415(2) 0.17003(17) 0.20414(18) 0.0702(7) Uani 1 d . . .
Cl1A Cl 0.5295(2) -0.01261(16) 0.2922(2) 0.0831(8) Uani 1 d . . .
S1B S 0.2232(2) -0.03475(17) 0.32961(18) 0.0736(8) Uani 1 d . . .
O2B O 0.2368(6) 0.2227(4) 0.2636(3) 0.0626(17) Uani 1 d . . .
C11B C 0.2362(7) 0.2860(6) 0.3135(6) 0.058(2) Uani 1 d . . .
Cl1B Cl 0.2359(3) 0.06709(18) 0.16009(17) 0.0887(9) Uani 1 d . . .
O2A O 0.4855(5) 0.2490(4) 0.3574(4) 0.0622(17) Uani 1 d . . .
O1A O 0.4757(4) 0.0885(4) 0.4392(4) 0.0645(18) Uani 1 d . . .
O1B O 0.2331(5) 0.1285(5) 0.4134(4) 0.0675(17) Uani 1 d . . .
C12B C 0.2313(6) 0.2814(6) 0.3995(6) 0.054(2) Uani 1 d . . .
C11A C 0.4820(6) 0.2766(6) 0.4315(5) 0.053(2) Uani 1 d . . .
C1B C 0.2295(7) 0.2038(7) 0.4435(6) 0.059(2) Uani 1 d . . .
C12A C 0.4761(6) 0.2267(6) 0.5013(5) 0.049(2) Uani 1 d . . .
C10A C 0.4885(7) 0.3670(6) 0.4376(6) 0.063(2) Uani 1 d . . .
H10A H 0.4952 0.3990 0.3905 0.076 Uiso 1 calc . . R
C9A C 0.4851(8) 0.4061(7) 0.5087(6) 0.068(3) Uani 1 d . . .
H9A H 0.4883 0.4651 0.5100 0.081 Uiso 1 calc . . R
C8A C 0.4766(7) 0.3604(7) 0.5836(6) 0.061(3) Uani 1 d . . .
C4A C 0.4615(7) 0.2237(9) 0.6525(6) 0.073(3) Uani 1 d . . .
C3A C 0.4551(8) 0.1346(9) 0.6488(7) 0.080(3) Uani 1 d . . .
H3A H 0.4464 0.1042 0.6967 0.096 Uiso 1 calc . . R
C13A C 0.4723(6) 0.2710(7) 0.5775(6) 0.060(3) Uani 1 d . . .
C2B C 0.2265(7) 0.2033(8) 0.5292(6) 0.070(3) Uani 1 d . . .
H2B H 0.2253 0.1519 0.5569 0.084 Uiso 1 calc . . R
C1A C 0.4706(6) 0.1361(6) 0.5022(6) 0.054(2) Uani 1 d . . .
C2A C 0.4612(7) 0.0919(8) 0.5783(7) 0.071(3) Uani 1 d . . .
H2A H 0.4593 0.0329 0.5786 0.086 Uiso 1 calc . . R
C13B C 0.2278(7) 0.3603(7) 0.4435(6) 0.063(3) Uani 1 d . . .
C9B C 0.2348(8) 0.4396(7) 0.3186(8) 0.084(3) Uani 1 d . . .
H9B H 0.2369 0.4912 0.2911 0.101 Uiso 1 calc . . R
C10B C 0.2369(9) 0.3665(7) 0.2753(7) 0.078(3) Uani 1 d . . .
H10B H 0.2388 0.3692 0.2189 0.093 Uiso 1 calc . . R
C5A C 0.4520(9) 0.2678(10) 0.7252(7) 0.085(4) Uani 1 d . . .
H5A H 0.4424 0.2374 0.7730 0.101 Uiso 1 calc . . R
O3A O 0.6454(5) 0.1931(6) 0.1942(5) 0.105(3) Uani 1 d . . .
C3B C 0.2252(8) 0.2762(11) 0.5709(7) 0.087(4) Uani 1 d . . .
H3B H 0.2237 0.2745 0.6273 0.104 Uiso 1 calc . . R
C14A C 0.4646(10) 0.2567(7) 0.1773(7) 0.099(4) Uani 1 d . . .
H14A H 0.3978 0.2370 0.1689 0.149 Uiso 1 calc . . GR
H14B H 0.4891 0.2821 0.1283 0.149 Uiso 1 calc . . GR
H14C H 0.4653 0.2979 0.2203 0.149 Uiso 1 calc . . GR
C6B C 0.2200(13) 0.5107(11) 0.5331(11) 0.130(7) Uani 1 d . . .
H6B H 0.2122 0.5608 0.5622 0.156 Uiso 1 calc . . R
C5B C 0.2251(9) 0.4338(12) 0.5744(9) 0.102(5) Uani 1 d . . .
H5B H 0.2279 0.4335 0.6309 0.122 Uiso 1 calc . . R
C15A C 0.5096(12) 0.0975(8) 0.1264(6) 0.107(4) Uani 1 d . . .
H15A H 0.5406 0.0437 0.1370 0.161 Uiso 1 calc . . GR
H15B H 0.5322 0.1189 0.0750 0.161 Uiso 1 calc . . GR
H15C H 0.4386 0.0904 0.1249 0.161 Uiso 1 calc . . GR
C7A C 0.4704(8) 0.4005(9) 0.6589(7) 0.086(3) Uani 1 d . . .
H7A H 0.4759 0.4592 0.6619 0.104 Uiso 1 calc . . R
C4B C 0.2260(8) 0.3553(10) 0.5310(7) 0.087(4) Uani 1 d . . .
Cl2 Cl 0.2181(4) 0.2576(3) 0.0209(3) 0.1428(19) Uani 1 d . . .
Cl3 Cl 0.0334(3) 0.1691(3) 0.0406(2) 0.1250(14) Uani 1 d . . .
Cl4 Cl 0.0552(4) 0.3381(3) 0.0999(2) 0.157(2) Uani 1 d . . .
O3B O 0.1207(5) -0.0662(5) 0.3381(5) 0.090(2) Uani 1 d . . .
C15B C 0.2867(9) -0.1050(7) 0.2602(9) 0.108(5) Uani 1 d . . .
H15D H 0.2490 -0.1097 0.2108 0.162 Uiso 1 calc . . GR
H15E H 0.2932 -0.1601 0.2846 0.162 Uiso 1 calc . . GR
H15F H 0.3515 -0.0827 0.2483 0.162 Uiso 1 calc . . GR
C8B C 0.2296(8) 0.4396(8) 0.4051(8) 0.079(3) Uani 1 d . . .
C7B C 0.2262(10) 0.5133(8) 0.4507(10) 0.106(5) Uani 1 d . . .
H7B H 0.2281 0.5656 0.4245 0.127 Uiso 1 calc . . R
C16 C 0.1153(11) 0.2425(8) 0.0830(7) 0.102(4) Uani 1 d . . .
H16 H 0.1384 0.2204 0.1354 0.123 Uiso 1 calc . . R
C14B C 0.2890(11) -0.0502(8) 0.4194(8) 0.121(6) Uani 1 d . . .
H14D H 0.3532 -0.0237 0.4152 0.181 Uiso 1 calc . . GR
H14E H 0.2975 -0.1099 0.4287 0.181 Uiso 1 calc . . GR
H14F H 0.2528 -0.0256 0.4638 0.181 Uiso 1 calc . . GR
C6A C 0.4563(9) 0.3545(11) 0.7286(7) 0.097(5) Uani 1 d . . .
H6A H 0.4497 0.3822 0.7782 0.116 Uiso 1 calc . . R

loop_
_atom_site_aniso_label
_atom_site_aniso_U_11
_atom_site_aniso_U_22
_atom_site_aniso_U_33
_atom_site_aniso_U_23
_atom_site_aniso_U_13
_atom_site_aniso_U_12
Pt1A 0.0508(2) 0.0431(2) 0.0780(2) -0.00469(17) 0.00703(19) -0.00396(18)
Pt1B 0.0585(2) 0.0456(2) 0.0680(2) 0.00924(19) -0.01079(18) -0.00392(18)
S1A 0.0742(17) 0.0582(16) 0.0781(17) -0.0170(15) 0.0216(14) -0.0144(12)
Cl1A 0.0832(19) 0.0486(14) 0.118(2) -0.0177(16) 0.0049(17) 0.0034(12)
S1B 0.0704(17) 0.0495(14) 0.1007(19) 0.0210(14) -0.0240(16) -0.0114(13)
O2B 0.087(5) 0.044(4) 0.057(3) 0.003(3) -0.004(3) 0.003(4)
C11B 0.057(6) 0.047(5) 0.072(6) 0.003(5) 0.004(5) -0.004(5)
Cl1B 0.126(3) 0.0635(17) 0.0768(17) -0.0049(13) -0.0226(18) 0.0081(18)
O2A 0.072(4) 0.042(4) 0.073(4) 0.005(3) 0.013(4) -0.003(3)
O1A 0.060(4) 0.048(4) 0.086(5) 0.007(4) 0.005(3) 0.000(3)
O1B 0.067(4) 0.072(5) 0.063(4) 0.023(4) -0.004(3) 0.009(4)
C12B 0.028(4) 0.065(7) 0.068(6) -0.005(5) 0.008(4) -0.007(5)
C11A 0.040(5) 0.061(6) 0.058(6) 0.000(5) 0.005(4) -0.001(5)
C1B 0.033(5) 0.069(7) 0.076(7) 0.004(6) -0.002(5) 0.002(5)
C12A 0.032(5) 0.051(6) 0.062(5) 0.006(5) 0.010(4) 0.000(4)
C10A 0.062(6) 0.054(6) 0.073(6) 0.008(5) 0.013(5) 0.004(6)
C9A 0.071(7) 0.046(5) 0.087(7) -0.004(6) 0.012(6) -0.007(6)
C8A 0.045(6) 0.058(6) 0.080(7) -0.004(5) 0.003(4) 0.002(5)
C4A 0.044(6) 0.105(10) 0.070(7) 0.014(7) 0.004(5) -0.008(6)
C3A 0.060(6) 0.096(10) 0.085(8) 0.023(8) 0.004(5) 0.001(6)
C13A 0.032(5) 0.078(8) 0.070(6) 0.004(6) 0.001(4) -0.003(5)
C2B 0.039(5) 0.109(10) 0.062(6) -0.007(6) 0.002(5) -0.011(6)
C1A 0.030(5) 0.051(6) 0.081(7) 0.021(6) 0.006(4) 0.002(4)
C2A 0.052(6) 0.062(7) 0.101(8) 0.035(7) -0.007(5) -0.008(5)
C13B 0.038(5) 0.072(7) 0.079(7) -0.020(6) 0.013(5) -0.012(5)
C9B 0.084(8) 0.055(7) 0.115(10) 0.011(7) 0.009(8) -0.005(6)
C10B 0.106(8) 0.050(6) 0.077(6) 0.007(5) 0.015(6) -0.004(7)
C5A 0.080(8) 0.106(11) 0.067(8) 0.003(8) 0.007(6) -0.012(7)
O3A 0.077(5) 0.119(7) 0.117(6) -0.028(6) 0.046(5) -0.037(5)
C3B 0.039(6) 0.162(14) 0.060(7) 0.015(9) -0.005(5) -0.011(8)
C14A 0.149(12) 0.067(8) 0.082(7) 0.005(7) 0.036(8) 0.011(8)
C6B 0.130(15) 0.115(14) 0.145(15) -0.085(12) 0.032(11) -0.007(11)
C5B 0.058(7) 0.146(14) 0.101(10) -0.042(10) 0.001(7) -0.007(9)
C15A 0.157(12) 0.090(9) 0.074(7) -0.032(7) 0.017(8) -0.036(11)
C7A 0.078(7) 0.098(9) 0.083(8) -0.022(8) -0.011(6) 0.010(7)
C4B 0.048(6) 0.144(12) 0.070(7) -0.055(8) 0.012(5) -0.028(7)
Cl2 0.216(5) 0.076(2) 0.136(3) -0.013(2) 0.073(3) -0.002(3)
Cl3 0.140(4) 0.134(4) 0.101(3) 0.020(2) 0.001(2) 0.019(3)
Cl4 0.252(6) 0.118(3) 0.100(2) 0.019(2) 0.041(3) 0.104(4)
O3B 0.067(5) 0.073(5) 0.129(6) 0.006(5) -0.005(4) -0.022(4)
C15B 0.077(8) 0.047(7) 0.201(14) -0.008(8) -0.022(8) 0.017(6)
C8B 0.057(7) 0.071(8) 0.110(9) -0.025(7) 0.023(7) -0.014(6)
C7B 0.087(10) 0.065(8) 0.167(14) -0.060(9) 0.043(10) -0.026(7)
C16 0.159(13) 0.069(8) 0.079(8) 0.001(7) 0.017(8) 0.025(9)
C14B 0.147(13) 0.077(9) 0.138(11) 0.060(9) -0.071(10) -0.040(9)
C6A 0.092(9) 0.147(15) 0.052(7) 0.002(8) -0.008(5) -0.007(9)

loop_
_atom_type_symbol
_atom_type_description
_atom_type_scat_dispersion_real
_atom_type_scat_dispersion_imag
_atom_type_scat_source
C C 0.0033 0.0016 'International Tables Vol C Tables 4.2.6.8 and 6.1.1.4'
H H 0.0000 0.0000 'International Tables Vol C Tables 4.2.6.8 and 6.1.1.4'
Cl Cl 0.1484 0.1585 'International Tables Vol C Tables 4.2.6.8 and 6.1.1.4'
O O 0.0106 0.0060 'International Tables Vol C Tables 4.2.6.8 and 6.1.1.4'
Pt Pt -1.7033 8.3905 'International Tables Vol C Tables 4.2.6.8 and 6.1.1.4'
S S 0.1246 0.1234 'International Tables Vol C Tables 4.2.6.8 and 6.1.1.4'

loop_
_geom_angle_atom_site_label_1
_geom_angle_atom_site_label_2
_geom_angle_atom_site_label_3
_geom_angle
_geom_angle_site_symmetry_1
_geom_angle_site_symmetry_3
_geom_angle_publ_flag
S1A Pt1A Cl1A 92.27(11) . . ?
O2A Pt1A S1A 87.80(19) . . ?
O2A Pt1A Cl1A 176.9(2) . . ?
O1A Pt1A S1A 176.0(2) . . ?
O1A Pt1A Cl1A 88.2(2) . . ?
O1A Pt1A O2A 91.6(3) . . ?
S1B Pt1B Cl1B 91.96(11) . . ?
O2B Pt1B S1B 176.7(2) . . ?
O2B Pt1B Cl1B 87.87(18) . . ?
O1B Pt1B S1B 88.2(2) . . ?
O1B Pt1B O2B 91.9(3) . . ?
O1B Pt1B Cl1B 179.7(2) . . ?
O3A S1A Pt1A 114.6(4) . . ?
O3A S1A C14A 109.9(6) . . ?
O3A S1A C15A 108.2(6) . . ?
C14A S1A Pt1A 109.3(4) . . ?
C14A S1A C15A 100.2(6) . . ?
C15A S1A Pt1A 113.7(4) . . ?
O3B S1B Pt1B 114.6(3) . . ?
O3B S1B C15B 107.2(5) . . ?
O3B S1B C14B 110.4(6) . . ?
C15B S1B Pt1B 113.3(4) . . ?
C14B S1B Pt1B 108.5(4) . . ?
C14B S1B C15B 102.2(7) . . ?
C11B O2B Pt1B 125.4(6) . . ?
O2B C11B C12B 126.5(9) . . ?
O2B C11B C10B 114.2(8) . . ?
C10B C11B C12B 119.3(9) . . ?
C11A O2A Pt1A 124.7(6) . . ?
C1A O1A Pt1A 126.2(6) . . ?
C1B O1B Pt1B 125.8(6) . . ?
C11B C12B C1B 123.6(9) . . ?
C11B C12B C13B 117.3(9) . . ?
C1B C12B C13B 119.1(9) . . ?
O2A C11A C12A 126.0(9) . . ?
O2A C11A C10A 113.5(8) . . ?
C12A C11A C10A 120.5(9) . . ?
O1B C1B C12B 126.6(9) . . ?
O1B C1B C2B 112.4(10) . . ?
C2B C1B C12B 121.0(11) . . ?
C11A C12A C13A 116.6(8) . . ?
C11A C12A C1A 125.1(9) . . ?
C1A C12A C13A 118.3(8) . . ?
C9A C10A C11A 121.6(9) . . ?
C10A C9A C8A 121.9(10) . . ?
C13A C8A C9A 116.3(9) . . ?
C7A C8A C9A 122.8(10) . . ?
C7A C8A C13A 120.8(11) . . ?
C3A C4A C13A 118.8(11) . . ?
C5A C4A C3A 122.0(11) . . ?
C5A C4A C13A 119.1(12) . . ?
C2A C3A C4A 122.1(11) . . ?
C12A C13A C4A 119.9(10) . . ?
C8A C13A C12A 123.0(9) . . ?
C8A C13A C4A 117.1(10) . . ?
C3B C2B C1B 120.6(12) . . ?
O1A C1A C12A 125.0(8) . . ?
O1A C1A C2A 115.1(9) . . ?
C12A C1A C2A 119.8(10) . . ?
C3A C2A C1A 121.0(11) . . ?
C12B C13B C4B 117.1(11) . . ?
C8B C13B C12B 122.9(9) . . ?
C8B C13B C4B 120.0(11) . . ?
C10B C9B C8B 121.7(11) . . ?
C9B C10B C11B 121.9(10) . . ?
C6A C5A C4A 122.0(12) . . ?
C2B C3B C4B 121.4(10) . . ?
C7B C6B C5B 120.7(14) . . ?
C6B C5B C4B 120.7(14) . . ?
C6A C7A C8A 120.9(13) . . ?
C3B C4B C13B 120.9(11) . . ?
C3B C4B C5B 122.3(12) . . ?
C5B C4B C13B 116.9(15) . . ?
C13B C8B C9B 116.9(10) . . ?
C7B C8B C13B 120.3(12) . . ?
C7B C8B C9B 122.9(13) . . ?
C6B C7B C8B 121.2(15) . . ?
Cl2 C16 Cl3 110.9(7) . . ?
Cl4 C16 Cl2 110.2(7) . . ?
Cl4 C16 Cl3 110.3(9) . . ?
C5A C6A C7A 120.0(13) . . ?

loop_
_geom_bond_atom_site_label_1
_geom_bond_atom_site_label_2
_geom_bond_distance
_geom_bond_site_symmetry_2
_geom_bond_publ_flag
Pt1A S1A 2.184(3) . ?
Pt1A Cl1A 2.291(3) . ?
Pt1A O2A 2.012(6) . ?
Pt1A O1A 1.991(6) . ?
Pt1B S1B 2.197(3) . ?
Pt1B O2B 2.009(6) . ?
Pt1B Cl1B 2.285(3) . ?
Pt1B O1B 1.997(6) . ?
S1A O3A 1.451(7) . ?
S1A C14A 1.767(12) . ?
S1A C15A 1.769(11) . ?
S1B O3B 1.469(7) . ?
S1B C15B 1.805(12) . ?
S1B C14B 1.740(11) . ?
O2B C11B 1.292(11) . ?
C11B C12B 1.419(13) . ?
C11B C10B 1.416(14) . ?
O2A C11A 1.296(10) . ?
O1A C1A 1.282(11) . ?
O1B C1B 1.287(12) . ?
C12B C1B 1.421(14) . ?
C12B C13B 1.440(14) . ?
C11A C12A 1.394(12) . ?
C11A C10A 1.430(13) . ?
C1B C2B 1.411(13) . ?
C12A C13A 1.436(13) . ?
C12A C1A 1.430(12) . ?
C10A C9A 1.324(13) . ?
C9A C8A 1.433(14) . ?
C8A C13A 1.414(14) . ?
C8A C7A 1.394(14) . ?
C4A C3A 1.409(16) . ?
C4A C13A 1.449(14) . ?
C4A C5A 1.390(16) . ?
C3A C2A 1.344(15) . ?
C2B C3B 1.337(18) . ?
C1A C2A 1.439(13) . ?
C13B C4B 1.443(15) . ?
C13B C8B 1.401(16) . ?
C9B C10B 1.356(15) . ?
C9B C8B 1.426(15) . ?
C5A C6A 1.369(17) . ?
C3B C4B 1.408(18) . ?
C6B C5B 1.39(2) . ?
C6B C7B 1.360(18) . ?
C5B C4B 1.429(19) . ?
C7A C6A 1.370(16) . ?
Cl2 C16 1.734(14) . ?
Cl3 C16 1.742(14) . ?
Cl4 C16 1.733(12) . ?
C8B C7B 1.383(15) . ?
